data_7156412
loop_
_publ_author_name
'He, Xinwei'
'Wang, Hui'
'Cai, Xiaoting'
'Li, Qianqian'
'Tao, Jiajia'
'Shang, Yongjia'

_publ_section_title
;
 FeCl<sub>3</sub>-promoted tandem 1,4-conjugate addition/6-endo-dig
 cyclization/oxidation of propargylamines and
 benzoylacetonitriles/malononitriles: direct access to functionalized
 2-aryl-4H-chromenes.
;
_journal_issue 39
_journal_name_full 'Organic &amp; biomolecular chemistry'
_journal_page_first 7191
_journal_page_last 7202
_journal_paper_doi 10.1039/c8ob01927d
_journal_volume 16
_journal_year 2018
_chemical_formula_sum 'C25 H17 N O2'
_chemical_formula_weight 363.40
_space_group_IT_number 2
_space_group_name_Hall '-P 1'
_space_group_name_H-M_alt 'P -1'
_symmetry_cell_setting triclinic
_symmetry_space_group_name_Hall '-P 1'
_symmetry_space_group_name_H-M 'P -1'
_atom_sites_solution_hydrogens geom
_atom_sites_solution_primary direct
_atom_sites_solution_secondary difmap
_audit_creation_method SHELXL-97
_audit_update_record
;
2018-05-07 deposited with the CCDC.
2018-09-07 downloaded from the CCDC.
;
_cell_angle_alpha 104.129(2)
_cell_angle_beta 99.655(2)
_cell_angle_gamma 103.737(2)
_cell_formula_units_Z 2
_cell_length_a 8.4187(14)
_cell_length_b 9.0328(14)
_cell_length_c 13.363(2)
_cell_measurement_reflns_used 3805
_cell_measurement_temperature 293(2)
_cell_measurement_theta_max 25.38
_cell_measurement_theta_min 2.43
_cell_volume 929.4(3)
_computing_cell_refinement 'Bruker SAINT'
_computing_data_collection 'Bruker APEX2'
_computing_data_reduction 'Bruker SAINT'
_computing_molecular_graphics 'Bruker SHELXTL'
_computing_publication_material 'Bruker SHELXTL'
_computing_structure_refinement 'SHELXL-97 (Sheldrick, 1997)'
_computing_structure_solution 'SHELXS-97 (Sheldrick, 1990)'
_diffrn_ambient_temperature 293(2)
_diffrn_measured_fraction_theta_full 0.992
_diffrn_measured_fraction_theta_max 0.992
_diffrn_measurement_device_type 'Bruker APEX-II CCD'
_diffrn_measurement_method '\f and \w scans'
_diffrn_radiation_monochromator graphite
_diffrn_radiation_source 'fine-focus sealed tube'
_diffrn_radiation_type MoK\a
_diffrn_radiation_wavelength 0.71073
_diffrn_reflns_av_R_equivalents 0.0233
_diffrn_reflns_av_sigmaI/netI 0.0268
_diffrn_reflns_limit_h_max 10
_diffrn_reflns_limit_h_min -10
_diffrn_reflns_limit_k_max 10
_diffrn_reflns_limit_k_min -10
_diffrn_reflns_limit_l_max 16
_diffrn_reflns_limit_l_min -16
_diffrn_reflns_number 9414
_diffrn_reflns_theta_full 25.47
_diffrn_reflns_theta_max 25.47
_diffrn_reflns_theta_min 1.62
_exptl_absorpt_coefficient_mu 0.082
_exptl_absorpt_correction_T_max 0.9837
_exptl_absorpt_correction_T_min 0.9813
_exptl_absorpt_correction_type multi-scan
_exptl_crystal_colour colorless
_exptl_crystal_density_diffrn 1.299
_exptl_crystal_density_method 'not measured'
_exptl_crystal_description block
_exptl_crystal_F_000 380
_exptl_crystal_size_max 0.23
_exptl_crystal_size_mid 0.21
_exptl_crystal_size_min 0.20
_refine_diff_density_max 0.225
_refine_diff_density_min -0.171
_refine_diff_density_rms 0.039
_refine_ls_extinction_method none
_refine_ls_goodness_of_fit_ref 1.091
_refine_ls_hydrogen_treatment mixed
_refine_ls_matrix_type full
_refine_ls_number_parameters 254
_refine_ls_number_reflns 3414
_refine_ls_number_restraints 0
_refine_ls_restrained_S_all 1.091
_refine_ls_R_factor_all 0.0665
_refine_ls_R_factor_gt 0.0499
_refine_ls_shift/su_max 0.014
_refine_ls_shift/su_mean 0.000
_refine_ls_structure_factor_coef Fsqd
_refine_ls_weighting_details 'calc w=1/[\s^2^(Fo^2^)+(0.0470P)^2^+0.4511P] where P=(Fo^2^+2Fc^2^)/3'
_refine_ls_weighting_scheme calc
_refine_ls_wR_factor_gt 0.1308
_refine_ls_wR_factor_ref 0.1393
_reflns_number_gt 2597
_reflns_number_total 3414
_reflns_threshold_expression >2sigma(I)
_cod_data_source_file c8ob01927d2.cif
_cod_data_source_block test_0m
_cod_depositor_comments
;
The following automatic conversions were performed:

'_symmetry_cell_setting' value 'Triclinic' changed to 'triclinic'
according to
/home/data/users/saulius/crontab/automatic-downloads/rss-feeds/RSC/lib/dictionaries/cif_core.dic
dictionary named 'cif_core.dic' version 2.4.2 from 2011-04-26.

Automatic conversion script
Id: cif_fix_values 4973 2017-02-22 13:04:09Z antanas 

 Adding full bibliography for 7156412--7156413.cif.
;
_cod_original_sg_symbol_H-M P-1
_cod_database_code 7156412

loop_
_symmetry_equiv_pos_as_xyz
'x, y, z'
'-x, -y, -z'

loop_
_atom_site_label
_atom_site_type_symbol
_atom_site_fract_x
_atom_site_fract_y
_atom_site_fract_z
_atom_site_U_iso_or_equiv
_atom_site_adp_type
_atom_site_occupancy
_atom_site_symmetry_multiplicity
_atom_site_calc_flag
_atom_site_refinement_flags
C1 C 0.1822(3) 0.4399(2) 0.46685(16) 0.0431(5) Uani 1 1 d .
C2 C 0.0482(3) 0.3032(3) 0.44178(19) 0.0531(6) Uani 1 1 d .
H2 H 0.0108 0.2662 0.4953 0.064 Uiso 1 1 calc R
C3 C -0.0285(3) 0.2232(3) 0.33703(19) 0.0549(6) Uani 1 1 d .
H3 H -0.1210 0.1335 0.3199 0.066 Uiso 1 1 calc R
C4 C 0.0295(3) 0.2737(3) 0.25578(18) 0.0512(6) Uani 1 1 d .
C5 C 0.1637(3) 0.4093(2) 0.28300(17) 0.0461(5) Uani 1 1 d .
H5 H 0.2052 0.4420 0.2292 0.055 Uiso 1 1 calc R
C6 C 0.2400(2) 0.5001(2) 0.38911(16) 0.0402(5) Uani 1 1 d .
C7 C -0.0524(4) 0.1792(3) 0.1412(2) 0.0783(9) Uani 1 1 d .
H7A H -0.0331 0.2475 0.0968 0.117 Uiso 1 1 calc R
H7B H -0.1713 0.1369 0.1330 0.117 Uiso 1 1 calc R
H7C H -0.0049 0.0930 0.1208 0.117 Uiso 1 1 calc R
C8 C 0.3795(2) 0.6483(2) 0.42281(16) 0.0391(5) Uani 1 1 d .
C9 C 0.4573(3) 0.7018(2) 0.53421(16) 0.0435(5) Uani 1 1 d .
H9 H 0.5576 0.7844 0.5588 0.052 Uiso 1 1 calc R
C10 C 0.3927(3) 0.6390(2) 0.60476(17) 0.0434(5) Uani 1 1 d .
C11 C 0.4540(3) 0.6995(3) 0.72149(17) 0.0464(5) Uani 1 1 d .
C12 C 0.5606(4) 0.8511(3) 0.7700(2) 0.0732(8) Uani 1 1 d .
H12 H 0.5959 0.9158 0.7287 0.088 Uiso 1 1 calc R
C13 C 0.6155(4) 0.9081(4) 0.8787(2) 0.0866(10) Uani 1 1 d .
H13 H 0.6879 1.0110 0.9101 0.104 Uiso 1 1 calc R
C14 C 0.5655(4) 0.8159(4) 0.9415(2) 0.0738(8) Uani 1 1 d .
H14 H 0.6019 0.8555 1.0151 0.089 Uiso 1 1 calc R
C15 C 0.4611(4) 0.6647(4) 0.8942(2) 0.0791(9) Uani 1 1 d .
H15 H 0.4275 0.6003 0.9360 0.095 Uiso 1 1 calc R
C16 C 0.4045(4) 0.6061(3) 0.7849(2) 0.0655(7) Uani 1 1 d .
H16 H 0.3326 0.5030 0.7539 0.079 Uiso 1 1 calc R
C17 C 0.5870(3) 0.8639(3) 0.39964(18) 0.0480(5) Uani 1 1 d .
C18 C 0.4363(3) 0.7337(2) 0.35680(16) 0.0419(5) Uani 1 1 d .
C19 C 0.3538(3) 0.7207(2) 0.24549(17) 0.0445(5) Uani 1 1 d .
C20 C 0.1778(3) 0.7286(2) 0.22268(16) 0.0431(5) Uani 1 1 d .
C21 C 0.1071(3) 0.7910(3) 0.30373(19) 0.0509(6) Uani 1 1 d .
H21 H 0.1689 0.8257 0.3740 0.061 Uiso 1 1 calc R
C22 C -0.0551(3) 0.8016(3) 0.2802(2) 0.0681(7) Uani 1 1 d .
H22 H -0.1019 0.8444 0.3346 0.082 Uiso 1 1 calc R
C23 C -0.1471(3) 0.7495(4) 0.1773(3) 0.0723(8) Uani 1 1 d .
H23 H -0.2571 0.7548 0.1621 0.087 Uiso 1 1 calc R
C24 C -0.0780(3) 0.6893(4) 0.0963(2) 0.0718(8) Uani 1 1 d .
H24 H -0.1408 0.6549 0.0263 0.086 Uiso 1 1 calc R
C25 C 0.0838(3) 0.6797(3) 0.11835(19) 0.0572(6) Uani 1 1 d .
H25 H 0.1308 0.6402 0.0631 0.069 Uiso 1 1 calc R
N1 N 0.7052(3) 0.9709(3) 0.43444(17) 0.0674(6) Uani 1 1 d .
O1 O 0.25378(19) 0.51074(17) 0.57370(11) 0.0500(4) Uani 1 1 d .
O2 O 0.4337(2) 0.7174(2) 0.17741(14) 0.0700(5) Uani 1 1 d .

loop_
_atom_site_aniso_label
_atom_site_aniso_U_11
_atom_site_aniso_U_22
_atom_site_aniso_U_33
_atom_site_aniso_U_23
_atom_site_aniso_U_13
_atom_site_aniso_U_12
C1 0.0457(12) 0.0412(11) 0.0405(11) 0.0134(9) 0.0082(9) 0.0093(9)
C2 0.0571(14) 0.0467(13) 0.0527(14) 0.0209(11) 0.0154(11) 0.0022(11)
C3 0.0541(14) 0.0423(12) 0.0569(14) 0.0139(11) 0.0083(11) -0.0026(10)
C4 0.0556(14) 0.0405(12) 0.0499(13) 0.0131(10) 0.0064(11) 0.0048(10)
C5 0.0548(13) 0.0393(11) 0.0439(12) 0.0151(9) 0.0119(10) 0.0101(10)
C6 0.0410(11) 0.0366(11) 0.0447(12) 0.0147(9) 0.0115(9) 0.0108(9)
C7 0.094(2) 0.0609(17) 0.0518(16) 0.0101(13) 0.0014(14) -0.0124(15)
C8 0.0394(11) 0.0367(11) 0.0429(11) 0.0126(9) 0.0121(9) 0.0122(9)
C9 0.0431(11) 0.0401(11) 0.0450(12) 0.0139(9) 0.0079(9) 0.0085(9)
C10 0.0443(12) 0.0391(11) 0.0452(12) 0.0131(9) 0.0060(9) 0.0117(9)
C11 0.0525(13) 0.0443(12) 0.0429(12) 0.0160(10) 0.0078(10) 0.0145(10)
C12 0.101(2) 0.0531(15) 0.0480(15) 0.0175(12) 0.0021(14) -0.0007(15)
C13 0.115(3) 0.0629(18) 0.0522(16) 0.0117(14) -0.0076(16) -0.0029(17)
C14 0.090(2) 0.0768(19) 0.0414(14) 0.0143(13) -0.0047(14) 0.0168(16)
C15 0.103(2) 0.080(2) 0.0492(16) 0.0294(14) 0.0106(15) 0.0119(17)
C16 0.0777(18) 0.0583(15) 0.0499(14) 0.0183(12) 0.0080(13) 0.0032(13)
C17 0.0500(13) 0.0459(13) 0.0498(13) 0.0157(10) 0.0208(11) 0.0093(11)
C18 0.0393(11) 0.0398(11) 0.0452(12) 0.0124(9) 0.0130(9) 0.0071(9)
C19 0.0496(12) 0.0414(11) 0.0463(12) 0.0170(9) 0.0197(10) 0.0105(10)
C20 0.0494(12) 0.0384(11) 0.0436(12) 0.0165(9) 0.0155(10) 0.0094(9)
C21 0.0578(14) 0.0522(13) 0.0522(13) 0.0226(11) 0.0211(11) 0.0203(11)
C22 0.0705(17) 0.0811(19) 0.0808(19) 0.0435(16) 0.0382(15) 0.0400(15)
C23 0.0540(15) 0.090(2) 0.094(2) 0.0555(18) 0.0219(15) 0.0273(15)
C24 0.0607(16) 0.084(2) 0.0682(18) 0.0349(15) 0.0035(14) 0.0128(14)
C25 0.0609(15) 0.0634(15) 0.0459(13) 0.0183(11) 0.0131(11) 0.0131(12)
N1 0.0633(14) 0.0611(13) 0.0626(14) 0.0097(11) 0.0227(11) -0.0066(11)
O1 0.0541(9) 0.0490(9) 0.0415(8) 0.0171(7) 0.0092(7) 0.0026(7)
O2 0.0646(11) 0.1054(15) 0.0578(11) 0.0368(10) 0.0338(9) 0.0314(10)

loop_
_atom_type_symbol
_atom_type_description
_atom_type_scat_dispersion_real
_atom_type_scat_dispersion_imag
_atom_type_scat_source
C C 0.0033 0.0016 'International Tables Vol C Tables 4.2.6.8 and 6.1.1.4'
H H 0.0000 0.0000 'International Tables Vol C Tables 4.2.6.8 and 6.1.1.4'
N N 0.0061 0.0033 'International Tables Vol C Tables 4.2.6.8 and 6.1.1.4'
O O 0.0106 0.0060 'International Tables Vol C Tables 4.2.6.8 and 6.1.1.4'

loop_
_geom_angle_atom_site_label_1
_geom_angle_atom_site_label_2
_geom_angle_atom_site_label_3
_geom_angle
O1 C1 C2 115.26(19)
O1 C1 C6 122.68(18)
C2 C1 C6 122.1(2)
C3 C2 C1 119.1(2)
C3 C2 H2 120.4
C1 C2 H2 120.4
C2 C3 C4 121.2(2)
C2 C3 H3 119.4
C4 C3 H3 119.4
C5 C4 C3 118.4(2)
C5 C4 C7 121.5(2)
C3 C4 C7 120.1(2)
C4 C5 C6 122.3(2)
C4 C5 H5 118.8
C6 C5 H5 118.8
C1 C6 C5 116.68(19)
C1 C6 C8 118.47(19)
C5 C6 C8 124.79(19)
C4 C7 H7A 109.5
C4 C7 H7B 109.5
H7A C7 H7B 109.5
C4 C7 H7C 109.5
H7A C7 H7C 109.5
H7B C7 H7C 109.5
C18 C8 C9 120.45(18)
C18 C8 C6 125.35(19)
C9 C8 C6 114.20(18)
C10 C9 C8 123.24(19)
C10 C9 H9 118.4
C8 C9 H9 118.4
C9 C10 O1 121.56(19)
C9 C10 C11 126.3(2)
O1 C10 C11 112.05(18)
C12 C11 C16 118.2(2)
C12 C11 C10 120.8(2)
C16 C11 C10 121.0(2)
C13 C12 C11 120.8(2)
C13 C12 H12 119.6
C11 C12 H12 119.6
C14 C13 C12 121.0(3)
C14 C13 H13 119.5
C12 C13 H13 119.5
C15 C14 C13 118.7(3)
C15 C14 H14 120.6
C13 C14 H14 120.6
C14 C15 C16 120.9(3)
C14 C15 H15 119.6
C16 C15 H15 119.6
C11 C16 C15 120.4(2)
C11 C16 H16 119.8
C15 C16 H16 119.8
N1 C17 C18 178.2(3)
C8 C18 C17 118.19(19)
C8 C18 C19 129.12(18)
C17 C18 C19 112.44(18)
O2 C19 C20 120.6(2)
O2 C19 C18 120.7(2)
C20 C19 C18 118.39(18)
C21 C20 C25 118.9(2)
C21 C20 C19 121.1(2)
C25 C20 C19 119.9(2)
C22 C21 C20 120.0(2)
C22 C21 H21 120.0
C20 C21 H21 120.0
C23 C22 C21 120.2(3)
C23 C22 H22 119.9
C21 C22 H22 119.9
C22 C23 C24 120.3(3)
C22 C23 H23 119.8
C24 C23 H23 119.8
C23 C24 C25 120.1(3)
C23 C24 H24 120.0
C25 C24 H24 120.0
C24 C25 C20 120.4(2)
C24 C25 H25 119.8
C20 C25 H25 119.8
C10 O1 C1 118.98(16)

loop_
_geom_bond_atom_site_label_1
_geom_bond_atom_site_label_2
_geom_bond_distance
C1 O1 1.376(2)
C1 C2 1.385(3)
C1 C6 1.390(3)
C2 C3 1.371(3)
C2 H2 0.9300
C3 C4 1.393(3)
C3 H3 0.9300
C4 C5 1.377(3)
C4 C7 1.509(3)
C5 C6 1.404(3)
C5 H5 0.9300
C6 C8 1.468(3)
C7 H7A 0.9600
C7 H7B 0.9600
C7 H7C 0.9600
C8 C18 1.379(3)
C8 C9 1.432(3)
C9 C10 1.339(3)
C9 H9 0.9300
C10 O1 1.357(2)
C10 C11 1.476(3)
C11 C12 1.374(3)
C11 C16 1.380(3)
C12 C13 1.373(4)
C12 H12 0.9300
C13 C14 1.367(4)
C13 H13 0.9300
C14 C15 1.364(4)
C14 H14 0.9300
C15 C16 1.381(4)
C15 H15 0.9300
C16 H16 0.9300
C17 N1 1.144(3)
C17 C18 1.428(3)
C18 C19 1.496(3)
C19 O2 1.217(2)
C19 C20 1.485(3)
C20 C21 1.387(3)
C20 C25 1.389(3)
C21 C22 1.380(3)
C21 H21 0.9300
C22 C23 1.367(4)
C22 H22 0.9300
C23 C24 1.371(4)
C23 H23 0.9300
C24 C25 1.372(4)
C24 H24 0.9300
C25 H25 0.9300
